data_7131635
loop_
_publ_author_name
'Borys, Andryj M.'
'Kunzmann, Tim'
'Gil-Negrete, Jose M'
'Hevia, Eva'

_publ_section_title
;
 Atom-efficient arylation of <i>N</i>-tosylimines mediated by cooperative
 ZnAr<sub>2</sub>/Zn(C<sub>6</sub>F<sub>5</sub>)<sub>2</sub> combinations.
;
_journal_issue 49
_journal_name_full 'Chemical communications (Cambridge, England)'
_journal_page_first 7583
_journal_page_last 7586
_journal_paper_doi 10.1039/d3cc01490h
_journal_volume 59
_journal_year 2023
_chemical_formula_moiety 'C32 H39 N3 O2 S Zn'
_chemical_formula_sum 'C32 H39 N3 O2 S Zn'
_chemical_formula_weight 595.09
_space_group_crystal_system monoclinic
_space_group_IT_number 15
_space_group_name_Hall '-C 2yc'
_space_group_name_H-M_alt 'C 1 2/c 1'
_atom_sites_solution_hydrogens geom
_atom_sites_solution_primary dual
_audit_creation_date 2020-09-02
_audit_creation_method
;
Olex2 1.2
(compiled 2018.05.29 svn.r3508 for OlexSys, GUI svn.r5506)
;
_audit_update_record
;
2023-03-25 deposited with the CCDC.	2023-05-15 downloaded from the CCDC.
;
_cell_angle_alpha 90
_cell_angle_beta 94.965(3)
_cell_angle_gamma 90
_cell_formula_units_Z 8
_cell_length_a 28.6033(8)
_cell_length_b 9.8468(3)
_cell_length_c 23.6134(5)
_cell_measurement_reflns_used 8255
_cell_measurement_temperature 100.0(3)
_cell_measurement_theta_max 74.5830
_cell_measurement_theta_min 4.6360
_cell_volume 6625.8(3)
_computing_cell_refinement 'CrysAlisPro 1.171.40.45a (Rigaku OD, 2019)'
_computing_data_collection 'CrysAlisPro 1.171.40.45a (Rigaku OD, 2019)'
_computing_data_reduction 'CrysAlisPro 1.171.40.45a (Rigaku OD, 2019)'
_computing_molecular_graphics 'Olex2 (Dolomanov et al., 2009)'
_computing_publication_material 'Olex2 (Dolomanov et al., 2009)'
_computing_structure_refinement 'ShelXL (Sheldrick, 2015)'
_computing_structure_solution 'ShelXT (Sheldrick, 2015)'
_diffrn_ambient_environment N~2~
_diffrn_ambient_temperature 100.0(3)
_diffrn_detector 'CCD plate'
_diffrn_detector_area_resol_mean 10.0000
_diffrn_detector_type HyPix
_diffrn_measured_fraction_theta_full 1.000
_diffrn_measured_fraction_theta_max 0.984
_diffrn_measurement_details
;
List of Runs (angles in degrees, time in seconds):

  # Type    Start    End  Width  t~exp~   \w     \q     \k     \f   Frames
#--------------------------------------------------------------------------
  1  \w    -33.00  55.00   0.50    1.00    --  -21.00  26.00  35.00  176
  2  \w    -96.00  -8.00   0.50    1.00    --  -21.00 -26.00-127.00  176
  3  \w    -27.00  28.00   0.50    1.00    --   46.89 -26.00-127.00  110
  4  \w     35.00 123.00   0.50    1.00    --   46.89  26.00  35.00  176
  5  \w    101.00 171.00   0.50    2.00    --  113.25  26.00  35.00  140
  6  \w    -68.00 -12.00   0.50    1.00    --  -21.00 125.00-180.00  112
  7  \w    -93.00   2.00   0.50    1.00    --  -21.00 -77.00   0.00  190
  8  \w    -27.00  23.00   0.50    1.00    --   46.89 -19.00-150.00  100
  9  \w    -27.00  23.00   0.50    1.00    --   46.89 -19.00  90.00  100
 10  \w     35.00  95.00   0.50    1.00    --   46.89-125.00  60.00  120
 11  \w     -1.00  81.00   0.50    1.00    --   46.89 -99.00 150.00  164
 12  \w    -26.00  40.00   0.50    1.00    --   46.89 -38.00-180.00  132
 13  \w     35.00  95.00   0.50    1.00    --   46.89-125.00-150.00  120
 14  \w     35.00  95.00   0.50    1.00    --   46.89-125.00 150.00  120
 15  \w     42.00 102.00   0.50    2.00    --  113.25 -77.00-180.00  120
 16  \w    101.00 171.00   0.50    2.00    --  113.25  30.00 120.00  140
 17  \w     42.00 102.00   0.50    2.00    --  113.25 -77.00  30.00  120
 18  \w     42.00 106.00   0.50    2.00    --  113.25 -94.00  30.00  128
 19  \w     42.00 106.00   0.50    2.00    --  113.25 -94.00 -30.00  128
 20  \w     42.00 102.00   0.50    2.00    --  113.25 -77.00 -30.00  120
 21  \w     95.00 171.00   0.50    2.00    --  113.25 125.00  60.00  152
 22  \w     42.00 106.00   0.50    2.00    --  113.25 -94.00 -90.00  128
 23  \w     42.00 106.00   0.50    2.00    --  113.25 -94.00  60.00  128
 24  \w     42.00 112.00   0.50    2.00    --  113.25-125.00 120.00  140
 25  \w    101.00 171.00   0.50    2.00    --  113.25  30.00   0.00  140
 26  \w    114.00 152.00   0.50    2.00    --  113.25  45.00 -60.00   76
 27  \w     43.00  92.00   0.50    2.00    --  113.25 -77.00 -90.00   98
 28  \w     43.00  95.00   0.50    2.00    --  113.25 -94.00 150.00  104
 29  \w    103.00 164.00   0.50    2.00    --  113.25  30.00 150.00  122
 30  \w     42.00  67.00   0.50    2.00    --  113.25 -61.00-180.00   50
 31  \w     42.00 105.00   0.50    2.00    --  113.25 -94.00-120.00  126
 32  \w    143.00 168.00   0.50    2.00    --  113.25  77.00 -60.00   50
 33  \w    102.00 130.00   0.50    2.00    --  113.25  30.00  90.00   56
 34  \w    141.00 171.00   0.50    2.00    --  113.25  30.00  90.00   60
 35  \w    112.00 167.00   0.50    2.00    --  113.25  37.00-161.52  110
 36  \w     77.00 106.00   0.50    2.00    --  113.25 -94.00 -60.00   58
 37  \w     42.00  68.00   0.50    2.00    --  113.25 -61.00-120.00   52
 38  \w     42.00  68.00   0.50    2.00    --  113.25 -61.00  90.00   52
 39  \w    106.00 166.00   0.50    2.00    --  113.25  38.00 168.66  120
 40  \w    103.00 132.00   0.50    2.00    --  113.25  78.00-165.94   58
 41  \w    144.00 171.00   0.50    2.00    --  113.25  78.00-165.94   54
 42  \w     79.00 106.00   0.50    2.00    --  113.25 -94.00-150.00   54
 43  \w     45.00 105.00   0.50    2.00    --  113.25 -94.00   0.00  120
 44  \w     51.00 106.00   0.50    2.00    --  113.25 -97.00 141.89  110
 45  \w     45.00 106.00   0.50    2.00    --  113.25 -94.00-180.00  122
 46  \w    105.00 165.00   0.50    2.00    --  113.25  51.00-113.46  120
 47  \w     91.00 127.00   0.50    2.00    --  113.25  77.00 -60.00   72
 48  \w     42.00  67.00   0.50    2.00    --  113.25 -61.00  60.00   50
 49  \w     42.00  68.00   0.50    2.00    --  113.25 -61.00 150.00   52
 50  \w     66.00 106.00   0.50    2.00    --  113.25 -94.00  90.00   80
 51  \w     84.00 109.00   0.50    2.00    --  113.25-125.00 150.00   50
 52  \w    101.00 169.00   0.50    2.00    --  113.25  45.00  30.00  136
 53  \w     72.00 107.00   0.50    2.00    --  113.25-102.00 -83.74   70
 54  \w    104.00 164.00   0.50    2.00    --  113.25  45.00-120.00  120
 55  \w     49.00  80.00   0.50    2.00    --  113.25-125.00 150.00   62
;
_diffrn_measurement_device 'four-circle diffractometer'
_diffrn_measurement_device_type 'XtaLAB Synergy, Dualflex, HyPix'
_diffrn_measurement_method '\w scans'
_diffrn_orient_matrix_type 'CrysAlisPro convention (1999,Acta A55,543-557)'
_diffrn_orient_matrix_UB_11 0.0429824000
_diffrn_orient_matrix_UB_12 -0.0826465000
_diffrn_orient_matrix_UB_13 -0.0150754000
_diffrn_orient_matrix_UB_21 0.0319931000
_diffrn_orient_matrix_UB_22 0.1221868000
_diffrn_orient_matrix_UB_23 0.0161433000
_diffrn_orient_matrix_UB_31 0.0071804000
_diffrn_orient_matrix_UB_32 -0.0521714000
_diffrn_orient_matrix_UB_33 0.0616532000
_diffrn_radiation_monochromator mirror
_diffrn_radiation_probe x-ray
_diffrn_radiation_type CuK\a
_diffrn_radiation_wavelength 1.54184
_diffrn_reflns_av_R_equivalents 0.0809
_diffrn_reflns_av_unetI/netI 0.0358
_diffrn_reflns_Laue_measured_fraction_full 1.000
_diffrn_reflns_Laue_measured_fraction_max 0.984
_diffrn_reflns_limit_h_max 36
_diffrn_reflns_limit_h_min -36
_diffrn_reflns_limit_k_max 12
_diffrn_reflns_limit_k_min -12
_diffrn_reflns_limit_l_max 30
_diffrn_reflns_limit_l_min -24
_diffrn_reflns_number 56084
_diffrn_reflns_point_group_measured_fraction_full 1.000
_diffrn_reflns_point_group_measured_fraction_max 0.984
_diffrn_reflns_theta_full 67.684
_diffrn_reflns_theta_max 80.562
_diffrn_reflns_theta_min 3.102
_diffrn_source 'micro-focus sealed X-ray tube'
_diffrn_source_type 'PhotonJet (Cu) X-ray Source'
_exptl_absorpt_coefficient_mu 1.846
_exptl_absorpt_correction_T_max 1.000
_exptl_absorpt_correction_T_min 0.228
_exptl_absorpt_correction_type gaussian
_exptl_absorpt_process_details
;
CrysAlisPro 1.171.40.45a (Rigaku Oxford Diffraction, 2019)
Numerical absorption correction based on gaussian integration over
			a multifaceted crystal model
Empirical absorption correction using spherical harmonics,
 implemented in SCALE3 ABSPACK scaling algorithm.
;
_exptl_crystal_colour 'clear colourless'
_exptl_crystal_colour_lustre clear
_exptl_crystal_colour_primary colourless
_exptl_crystal_density_diffrn 1.193
_exptl_crystal_description plate
_exptl_crystal_F_000 2512
_exptl_crystal_size_max 0.326
_exptl_crystal_size_mid 0.215
_exptl_crystal_size_min 0.1
_refine_diff_density_max 0.980
_refine_diff_density_min -0.865
_refine_diff_density_rms 0.084
_refine_ls_extinction_method none
_refine_ls_goodness_of_fit_ref 1.051
_refine_ls_hydrogen_treatment constr
_refine_ls_matrix_type full
_refine_ls_number_parameters 357
_refine_ls_number_reflns 7182
_refine_ls_number_restraints 0
_refine_ls_restrained_S_all 1.051
_refine_ls_R_factor_all 0.0839
_refine_ls_R_factor_gt 0.0678
_refine_ls_shift/su_max 0.001
_refine_ls_shift/su_mean 0.000
_refine_ls_structure_factor_coef Fsqd
_refine_ls_weighting_details 'w=1/[\s^2^(Fo^2^)+(0.0779P)^2^+29.0902P] where P=(Fo^2^+2Fc^2^)/3'
_refine_ls_weighting_scheme calc
_refine_ls_wR_factor_gt 0.1727
_refine_ls_wR_factor_ref 0.1872
_reflns_Friedel_coverage 0.000
_reflns_number_gt 5595
_reflns_number_total 7182
_reflns_threshold_expression 'I > 2\s(I)'
_cod_data_source_file d3cc01490h2.cif
_cod_data_source_block 20EH166_JN187
_cod_depositor_comments 'Adding full bibliography for 7131634--7131637.cif.'
_cod_database_code 7131635
_shelx_shelxl_version_number 2014/7
_chemical_oxdiff_formula 'C256 H306 N24 O16 S8 Zn8 '
_shelx_space_group_comment
;
The symmetry employed for this shelxl refinement is uniquely defined
by the following loop, which should always be used as a source of
symmetry information in preference to the above space-group names.
They are only intended as comments.
;
_shelx_estimated_absorpt_t_max 0.837
_shelx_estimated_absorpt_t_min 0.584
_reflns_odcompleteness_completeness 99.92
_reflns_odcompleteness_iscentric 1
_reflns_odcompleteness_theta 74.33
_olex2_refinement_description
;
1. Fixed Uiso
 At 1.2 times of:
  All C(H) groups, All C(H,H) groups
 At 1.5 times of:
  All C(H,H,H) groups
2.a Ternary CH refined with riding coordinates:
 C14(H14)
2.b Secondary CH2 refined with riding coordinates:
 C29(H29A,H29B), C30(H30A,H30B)
2.c Aromatic/amide H refined with riding coordinates:
 C20(H20), C16(H16), C23(H23), C22(H22), C26(H26), C12(H12), C6(H6), C18(H18),
 C17(H17), C19(H19), C8(H8), C24(H24), C5(H5), C11(H11), C25(H25), C2(H2),
 C3(H3), C9(H9), C4(H4)
2.d Idealised Me refined as rotating group:
 C31(H31A,H31B,H31C), C27(H27A,H27B,H27C), C32(H32A,H32B,H32C), C28(H28A,H28B,
 H28C), C13(H13A,H13B,H13C)
;
_olex2_submission_special_instructions 'No special instructions were received'
_oxdiff_exptl_absorpt_empirical_details
;
Empirical correction (ABSPACK) includes:
- Absorption correction using spherical harmonics
- Frame scaling
;
_oxdiff_exptl_absorpt_empirical_full_max 1.996
_oxdiff_exptl_absorpt_empirical_full_min 0.510

loop_
_space_group_symop_operation_xyz
'x, y, z'
'-x, y, -z+1/2'
'x+1/2, y+1/2, z'
'-x+1/2, y+1/2, -z+1/2'
'-x, -y, -z'
'x, -y, z-1/2'
'-x+1/2, -y+1/2, -z'
'x+1/2, -y+1/2, z-1/2'

loop_
_atom_site_label
_atom_site_type_symbol
_atom_site_fract_x
_atom_site_fract_y
_atom_site_fract_z
_atom_site_U_iso_or_equiv
_atom_site_adp_type
_atom_site_occupancy
_atom_site_site_symmetry_order
_atom_site_calc_flag
_atom_site_refinement_flags_posn
_atom_site_refinement_flags_adp
_atom_site_refinement_flags_occupancy
_atom_site_disorder_assembly
_atom_site_disorder_group
Zn1 Zn 0.35818(2) 0.54604(5) 0.32767(2) 0.03966(16) Uani 1 1 d . . . . .
S1 S 0.32385(3) 0.82858(9) 0.34136(4) 0.0409(2) Uani 1 1 d . . . . .
O2 O 0.35641(10) 0.8168(3) 0.29807(11) 0.0457(6) Uani 1 1 d . . . . .
O1 O 0.28279(10) 0.9117(3) 0.32842(12) 0.0466(6) Uani 1 1 d . . . . .
N2 N 0.33250(12) 0.3358(3) 0.32621(14) 0.0428(7) Uani 1 1 d . . . . .
N3 N 0.34259(11) 0.5345(3) 0.23595(13) 0.0408(7) Uani 1 1 d . . . . .
N1 N 0.31142(11) 0.6788(3) 0.35921(13) 0.0397(7) Uani 1 1 d . . . . .
C15 C 0.29828(14) 0.5713(4) 0.45117(16) 0.0412(8) Uani 1 1 d . . . . .
C21 C 0.22826(14) 0.6471(4) 0.38460(16) 0.0411(8) Uani 1 1 d . . . . .
C1 C 0.42737(14) 0.5568(4) 0.35265(16) 0.0435(8) Uani 1 1 d . . . . .
C20 C 0.26880(14) 0.4871(4) 0.47964(16) 0.0416(8) Uani 1 1 d . . . . .
H20 H 0.2367 0.4877 0.4695 0.050 Uiso 1 1 calc R . . . .
C7 C 0.35509(14) 0.9081(4) 0.40098(16) 0.0419(8) Uani 1 1 d . . . . .
C14 C 0.27943(14) 0.6710(4) 0.40498(15) 0.0403(8) Uani 1 1 d . . . . .
H14 H 0.2806 0.7607 0.4230 0.048 Uiso 1 1 calc R . . . .
C16 C 0.34610(15) 0.5686(4) 0.46750(16) 0.0457(9) Uani 1 1 d . . . . .
H16 H 0.3662 0.6244 0.4492 0.055 Uiso 1 1 calc R . . . .
C23 C 0.16804(14) 0.5396(4) 0.32183(17) 0.0449(9) Uani 1 1 d . . . . .
H23 H 0.1597 0.4847 0.2905 0.054 Uiso 1 1 calc R . . . .
C22 C 0.21506(14) 0.5655(4) 0.33800(17) 0.0424(8) Uani 1 1 d . . . . .
H22 H 0.2380 0.5277 0.3173 0.051 Uiso 1 1 calc R . . . .
C26 C 0.19317(14) 0.7037(4) 0.41444(17) 0.0446(9) Uani 1 1 d . . . . .
H26 H 0.2014 0.7593 0.4455 0.053 Uiso 1 1 calc R . . . .
C12 C 0.33137(15) 0.9897(4) 0.43713(17) 0.0431(8) Uani 1 1 d . . . . .
H12 H 0.2991 1.0026 0.4306 0.052 Uiso 1 1 calc R . . . .
C31 C 0.30012(15) 0.6120(4) 0.21422(17) 0.0463(9) Uani 1 1 d . . . . .
H31A H 0.2733 0.5779 0.2315 0.069 Uiso 1 1 calc GR . . . .
H31B H 0.2952 0.6017 0.1737 0.069 Uiso 1 1 calc GR . . . .
H31C H 0.3044 0.7063 0.2235 0.069 Uiso 1 1 calc GR . . . .
C6 C 0.45732(15) 0.6432(4) 0.32519(17) 0.0471(9) Uani 1 1 d . . . . .
H6 H 0.4448 0.6948 0.2945 0.057 Uiso 1 1 calc R . . . .
C29 C 0.30736(15) 0.3227(4) 0.26853(16) 0.0464(9) Uani 1 1 d . . . . .
H29A H 0.2767 0.3650 0.2684 0.056 Uiso 1 1 calc R . . . .
H29B H 0.3027 0.2272 0.2596 0.056 Uiso 1 1 calc R . . . .
C18 C 0.33432(16) 0.4003(4) 0.53864(17) 0.0482(9) Uani 1 1 d . . . . .
H18 H 0.3463 0.3433 0.5678 0.058 Uiso 1 1 calc R . . . .
C17 C 0.36419(16) 0.4833(5) 0.51090(18) 0.0508(10) Uani 1 1 d . . . . .
H17 H 0.3963 0.4819 0.5213 0.061 Uiso 1 1 calc R . . . .
C19 C 0.28717(16) 0.4024(4) 0.52308(17) 0.0469(9) Uani 1 1 d . . . . .
H19 H 0.2672 0.3466 0.5417 0.056 Uiso 1 1 calc R . . . .
C8 C 0.40278(15) 0.8880(5) 0.4117(2) 0.0540(10) Uani 1 1 d . . . . .
H8 H 0.4188 0.8330 0.3878 0.065 Uiso 1 1 calc R . . . .
C27 C 0.30072(15) 0.2930(4) 0.36856(17) 0.0469(9) Uani 1 1 d . . . . .
H27A H 0.3164 0.3016 0.4060 0.070 Uiso 1 1 calc GR . . . .
H27B H 0.2917 0.2001 0.3618 0.070 Uiso 1 1 calc GR . . . .
H27C H 0.2732 0.3494 0.3655 0.070 Uiso 1 1 calc GR . . . .
C24 C 0.13368(15) 0.5954(5) 0.35234(18) 0.0494(9) Uani 1 1 d . . . . .
H24 H 0.1022 0.5773 0.3419 0.059 Uiso 1 1 calc R . . . .
C5 C 0.50450(16) 0.6547(5) 0.34185(19) 0.0540(10) Uani 1 1 d . . . . .
H5 H 0.5230 0.7132 0.3225 0.065 Uiso 1 1 calc R . . . .
C10 C 0.40407(16) 1.0341(5) 0.49393(19) 0.0528(10) Uani 1 1 d . . . . .
C11 C 0.35625(16) 1.0513(4) 0.48289(18) 0.0478(9) Uani 1 1 d . . . . .
H11 H 0.3403 1.1059 0.5070 0.057 Uiso 1 1 calc R . . . .
C25 C 0.14636(16) 0.6786(5) 0.39863(18) 0.0508(10) Uani 1 1 d . . . . .
H25 H 0.1233 0.7174 0.4190 0.061 Uiso 1 1 calc R . . . .
C2 C 0.44872(16) 0.4839(5) 0.39830(18) 0.0511(10) Uani 1 1 d . . . . .
H2 H 0.4303 0.4254 0.4179 0.061 Uiso 1 1 calc R . . . .
C32 C 0.38210(16) 0.5823(5) 0.20571(17) 0.0522(10) Uani 1 1 d . . . . .
H32A H 0.3857 0.6786 0.2109 0.078 Uiso 1 1 calc GR . . . .
H32B H 0.3762 0.5625 0.1659 0.078 Uiso 1 1 calc GR . . . .
H32C H 0.4103 0.5372 0.2205 0.078 Uiso 1 1 calc GR . . . .
C30 C 0.33395(15) 0.3872(4) 0.22412(17) 0.0469(9) Uani 1 1 d . . . . .
H30A H 0.3164 0.3772 0.1873 0.056 Uiso 1 1 calc R . . . .
H30B H 0.3638 0.3410 0.2226 0.056 Uiso 1 1 calc R . . . .
C28 C 0.37352(17) 0.2439(5) 0.33052(19) 0.0537(10) Uani 1 1 d . . . . .
H28A H 0.3962 0.2757 0.3060 0.080 Uiso 1 1 calc GR . . . .
H28B H 0.3636 0.1539 0.3193 0.080 Uiso 1 1 calc GR . . . .
H28C H 0.3873 0.2424 0.3691 0.080 Uiso 1 1 calc GR . . . .
C3 C 0.49652(16) 0.4944(6) 0.41622(19) 0.0585(11) Uani 1 1 d . . . . .
H3 H 0.5093 0.4446 0.4472 0.070 Uiso 1 1 calc R . . . .
C9 C 0.42646(16) 0.9499(5) 0.4579(2) 0.0588(12) Uani 1 1 d . . . . .
H9 H 0.4585 0.9347 0.4652 0.071 Uiso 1 1 calc R . . . .
C4 C 0.52440(17) 0.5801(6) 0.3870(2) 0.0617(12) Uani 1 1 d . . . . .
H4 H 0.5563 0.5872 0.3979 0.074 Uiso 1 1 calc R . . . .
C13 C 0.43068(19) 1.1047(6) 0.5434(2) 0.0695(14) Uani 1 1 d . . . . .
H13A H 0.4464 1.1831 0.5299 0.104 Uiso 1 1 calc GR . . . .
H13B H 0.4534 1.0436 0.5615 0.104 Uiso 1 1 calc GR . . . .
H13C H 0.4092 1.1326 0.5702 0.104 Uiso 1 1 calc GR . . . .

loop_
_atom_site_aniso_label
_atom_site_aniso_U_11
_atom_site_aniso_U_22
_atom_site_aniso_U_33
_atom_site_aniso_U_23
_atom_site_aniso_U_13
_atom_site_aniso_U_12
Zn1 0.0439(3) 0.0378(3) 0.0371(3) -0.0007(2) 0.0026(2) 0.0002(2)
S1 0.0462(5) 0.0359(4) 0.0405(5) 0.0019(4) 0.0028(4) 0.0002(4)
O2 0.0525(16) 0.0428(14) 0.0422(14) 0.0004(12) 0.0072(12) -0.0032(12)
O1 0.0520(16) 0.0381(14) 0.0489(15) 0.0049(12) -0.0011(12) 0.0045(12)
N2 0.0530(19) 0.0337(16) 0.0416(16) -0.0007(13) 0.0029(14) 0.0009(14)
N3 0.0412(16) 0.0445(17) 0.0366(15) 0.0000(13) 0.0027(12) 0.0002(13)
N1 0.0459(17) 0.0336(15) 0.0402(16) -0.0010(12) 0.0071(13) -0.0010(13)
C15 0.052(2) 0.0356(18) 0.0355(18) -0.0042(14) 0.0035(15) -0.0023(16)
C21 0.049(2) 0.0374(18) 0.0373(18) 0.0046(15) 0.0039(15) 0.0010(16)
C1 0.047(2) 0.046(2) 0.0377(19) -0.0050(16) 0.0081(15) 0.0041(17)
C20 0.048(2) 0.0407(19) 0.0365(18) -0.0004(15) 0.0065(15) 0.0008(16)
C7 0.048(2) 0.0346(18) 0.044(2) 0.0036(15) 0.0058(16) -0.0015(16)
C14 0.048(2) 0.0349(18) 0.0380(18) -0.0016(14) 0.0046(15) 0.0016(15)
C16 0.052(2) 0.048(2) 0.0370(19) -0.0004(16) 0.0037(16) -0.0047(18)
C23 0.046(2) 0.043(2) 0.045(2) 0.0030(17) 0.0008(16) -0.0019(17)
C22 0.046(2) 0.0369(19) 0.045(2) 0.0024(16) 0.0062(16) 0.0021(16)
C26 0.053(2) 0.041(2) 0.0400(19) 0.0013(16) 0.0071(16) 0.0026(17)
C12 0.048(2) 0.0358(18) 0.046(2) 0.0008(16) 0.0050(16) -0.0008(16)
C31 0.051(2) 0.048(2) 0.0391(19) 0.0010(17) -0.0025(16) -0.0030(18)
C6 0.051(2) 0.048(2) 0.042(2) -0.0034(17) 0.0035(17) -0.0010(18)
C29 0.057(2) 0.040(2) 0.041(2) -0.0048(16) 0.0000(17) -0.0051(18)
C18 0.060(3) 0.045(2) 0.040(2) 0.0012(17) 0.0024(17) 0.0088(19)
C17 0.051(2) 0.058(3) 0.043(2) -0.0022(19) -0.0007(17) 0.0009(19)
C19 0.062(3) 0.040(2) 0.0398(19) 0.0008(16) 0.0095(17) 0.0012(18)
C8 0.048(2) 0.053(3) 0.061(3) -0.013(2) 0.0067(19) -0.0016(19)
C27 0.060(2) 0.039(2) 0.043(2) 0.0013(16) 0.0063(18) -0.0017(18)
C24 0.041(2) 0.053(2) 0.054(2) 0.0095(19) 0.0009(17) -0.0060(18)
C5 0.052(2) 0.062(3) 0.048(2) -0.004(2) 0.0060(18) -0.004(2)
C10 0.055(2) 0.051(2) 0.052(2) -0.0096(19) 0.0030(19) -0.008(2)
C11 0.058(2) 0.040(2) 0.046(2) -0.0014(17) 0.0098(18) -0.0032(18)
C25 0.052(2) 0.051(2) 0.050(2) 0.0074(19) 0.0109(18) 0.0035(19)
C2 0.051(2) 0.057(3) 0.046(2) 0.0035(19) 0.0046(18) 0.0048(19)
C32 0.054(2) 0.064(3) 0.040(2) 0.0027(19) 0.0088(17) -0.008(2)
C30 0.052(2) 0.046(2) 0.043(2) -0.0077(17) 0.0050(17) 0.0025(18)
C28 0.061(3) 0.043(2) 0.056(2) -0.0004(19) 0.003(2) 0.0092(19)
C3 0.055(3) 0.077(3) 0.043(2) 0.007(2) 0.0017(19) 0.005(2)
C9 0.046(2) 0.059(3) 0.070(3) -0.018(2) -0.001(2) -0.006(2)
C4 0.048(2) 0.085(4) 0.051(2) -0.001(2) -0.0011(19) 0.003(2)
C13 0.068(3) 0.076(3) 0.063(3) -0.023(3) 0.001(2) -0.012(3)

loop_
_atom_type_symbol
_atom_type_description
_atom_type_scat_dispersion_real
_atom_type_scat_dispersion_imag
_atom_type_scat_source
C C 0.0181 0.0091 'International Tables Vol C Tables 4.2.6.8 and 6.1.1.4'
H H 0.0000 0.0000 'International Tables Vol C Tables 4.2.6.8 and 6.1.1.4'
N N 0.0311 0.0180 'International Tables Vol C Tables 4.2.6.8 and 6.1.1.4'
O O 0.0492 0.0322 'International Tables Vol C Tables 4.2.6.8 and 6.1.1.4'
S S 0.3331 0.5567 'International Tables Vol C Tables 4.2.6.8 and 6.1.1.4'
Zn Zn -1.5491 0.6778 'International Tables Vol C Tables 4.2.6.8 and 6.1.1.4'

loop_
_exptl_crystal_face_index_h
_exptl_crystal_face_index_k
_exptl_crystal_face_index_l
_exptl_crystal_face_perp_dist
5 0 2 0.1157
-5 0 -2 0.1517
-2 -1 5 0.0974
2 1 -5 0.1044
1 -5 -4 0.0986
-1 5 4 0.0010

loop_
_geom_angle_atom_site_label_1
_geom_angle_atom_site_label_2
_geom_angle_atom_site_label_3
_geom_angle
_geom_angle_site_symmetry_1
_geom_angle_site_symmetry_3
_geom_angle_publ_flag
N3 Zn1 N2 84.03(12) . . ?
N1 Zn1 N2 112.22(13) . . ?
N1 Zn1 N3 108.06(12) . . ?
C1 Zn1 N2 111.86(15) . . ?
C1 Zn1 N3 113.88(14) . . ?
C1 Zn1 N1 120.86(14) . . ?
O2 S1 N1 106.65(16) . . ?
O2 S1 C7 106.52(18) . . ?
O1 S1 O2 117.28(17) . . ?
O1 S1 N1 112.80(17) . . ?
O1 S1 C7 105.16(18) . . ?
N1 S1 C7 107.93(17) . . ?
C29 N2 Zn1 103.3(2) . . ?
C27 N2 Zn1 119.0(2) . . ?
C27 N2 C29 108.6(3) . . ?
C27 N2 C28 108.1(3) . . ?
C28 N2 Zn1 108.3(3) . . ?
C28 N2 C29 109.1(3) . . ?
C31 N3 Zn1 114.0(2) . . ?
C31 N3 C30 108.4(3) . . ?
C32 N3 Zn1 111.6(2) . . ?
C32 N3 C31 108.0(3) . . ?
C32 N3 C30 110.0(3) . . ?
C30 N3 Zn1 104.7(2) . . ?
S1 N1 Zn1 109.15(16) . . ?
C14 N1 Zn1 134.0(2) . . ?
C14 N1 S1 114.3(2) . . ?
C20 C15 C14 122.3(4) . . ?
C16 C15 C20 118.4(4) . . ?
C16 C15 C14 119.2(3) . . ?
C22 C21 C14 121.9(3) . . ?
C22 C21 C26 118.3(4) . . ?
C26 C21 C14 119.7(3) . . ?
C6 C1 Zn1 121.2(3) . . ?
C2 C1 Zn1 123.6(3) . . ?
C2 C1 C6 115.2(4) . . ?
C15 C20 H20 119.8 . . ?
C19 C20 C15 120.4(4) . . ?
C19 C20 H20 119.8 . . ?
C12 C7 S1 120.0(3) . . ?
C8 C7 S1 120.1(3) . . ?
C8 C7 C12 119.8(4) . . ?
N1 C14 C15 110.7(3) . . ?
N1 C14 C21 114.7(3) . . ?
N1 C14 H14 105.8 . . ?
C15 C14 H14 105.8 . . ?
C21 C14 C15 113.4(3) . . ?
C21 C14 H14 105.8 . . ?
C15 C16 H16 119.6 . . ?
C15 C16 C17 120.8(4) . . ?
C17 C16 H16 119.6 . . ?
C22 C23 H23 120.0 . . ?
C24 C23 H23 120.0 . . ?
C24 C23 C22 119.9(4) . . ?
C21 C22 C23 121.0(4) . . ?
C21 C22 H22 119.5 . . ?
C23 C22 H22 119.5 . . ?
C21 C26 H26 119.5 . . ?
C25 C26 C21 121.1(4) . . ?
C25 C26 H26 119.5 . . ?
C7 C12 H12 120.4 . . ?
C11 C12 C7 119.2(4) . . ?
C11 C12 H12 120.4 . . ?
N3 C31 H31A 109.5 . . ?
N3 C31 H31B 109.5 . . ?
N3 C31 H31C 109.5 . . ?
H31A C31 H31B 109.5 . . ?
H31A C31 H31C 109.5 . . ?
H31B C31 H31C 109.5 . . ?
C1 C6 H6 118.7 . . ?
C5 C6 C1 122.6(4) . . ?
C5 C6 H6 118.7 . . ?
N2 C29 H29A 109.3 . . ?
N2 C29 H29B 109.3 . . ?
N2 C29 C30 111.8(3) . . ?
H29A C29 H29B 107.9 . . ?
C30 C29 H29A 109.3 . . ?
C30 C29 H29B 109.3 . . ?
C17 C18 H18 120.1 . . ?
C19 C18 H18 120.1 . . ?
C19 C18 C17 119.8(4) . . ?
C16 C17 H17 120.0 . . ?
C18 C17 C16 119.9(4) . . ?
C18 C17 H17 120.0 . . ?
C20 C19 H19 119.7 . . ?
C18 C19 C20 120.6(4) . . ?
C18 C19 H19 119.7 . . ?
C7 C8 H8 120.2 . . ?
C9 C8 C7 119.5(4) . . ?
C9 C8 H8 120.2 . . ?
N2 C27 H27A 109.5 . . ?
N2 C27 H27B 109.5 . . ?
N2 C27 H27C 109.5 . . ?
H27A C27 H27B 109.5 . . ?
H27A C27 H27C 109.5 . . ?
H27B C27 H27C 109.5 . . ?
C23 C24 H24 120.1 . . ?
C23 C24 C25 119.7(4) . . ?
C25 C24 H24 120.1 . . ?
C6 C5 H5 119.8 . . ?
C6 C5 C4 120.4(4) . . ?
C4 C5 H5 119.8 . . ?
C11 C10 C9 117.4(4) . . ?
C11 C10 C13 121.0(4) . . ?
C9 C10 C13 121.5(4) . . ?
C12 C11 H11 119.0 . . ?
C10 C11 C12 121.9(4) . . ?
C10 C11 H11 119.0 . . ?
C26 C25 C24 120.0(4) . . ?
C26 C25 H25 120.0 . . ?
C24 C25 H25 120.0 . . ?
C1 C2 H2 118.4 . . ?
C1 C2 C3 123.2(4) . . ?
C3 C2 H2 118.4 . . ?
N3 C32 H32A 109.5 . . ?
N3 C32 H32B 109.5 . . ?
N3 C32 H32C 109.5 . . ?
H32A C32 H32B 109.5 . . ?
H32A C32 H32C 109.5 . . ?
H32B C32 H32C 109.5 . . ?
N3 C30 H30A 109.3 . . ?
N3 C30 H30B 109.3 . . ?
C29 C30 N3 111.7(3) . . ?
C29 C30 H30A 109.3 . . ?
C29 C30 H30B 109.3 . . ?
H30A C30 H30B 108.0 . . ?
N2 C28 H28A 109.5 . . ?
N2 C28 H28B 109.5 . . ?
N2 C28 H28C 109.5 . . ?
H28A C28 H28B 109.5 . . ?
H28A C28 H28C 109.5 . . ?
H28B C28 H28C 109.5 . . ?
C2 C3 H3 120.5 . . ?
C4 C3 C2 118.9(4) . . ?
C4 C3 H3 120.5 . . ?
C8 C9 C10 122.1(4) . . ?
C8 C9 H9 119.0 . . ?
C10 C9 H9 119.0 . . ?
C5 C4 C3 119.5(4) . . ?
C5 C4 H4 120.2 . . ?
C3 C4 H4 120.2 . . ?
C10 C13 H13A 109.5 . . ?
C10 C13 H13B 109.5 . . ?
C10 C13 H13C 109.5 . . ?
H13A C13 H13B 109.5 . . ?
H13A C13 H13C 109.5 . . ?
H13B C13 H13C 109.5 . . ?

loop_
_geom_bond_atom_site_label_1
_geom_bond_atom_site_label_2
_geom_bond_distance
_geom_bond_site_symmetry_2
_geom_bond_publ_flag
Zn1 N2 2.195(3) . ?
Zn1 N3 2.176(3) . ?
Zn1 N1 2.056(3) . ?
Zn1 C1 2.019(4) . ?
S1 O2 1.446(3) . ?
S1 O1 1.443(3) . ?
S1 N1 1.582(3) . ?
S1 C7 1.782(4) . ?
N2 C29 1.490(5) . ?
N2 C27 1.470(5) . ?
N2 C28 1.478(5) . ?
N3 C31 1.488(5) . ?
N3 C32 1.465(5) . ?
N3 C30 1.494(5) . ?
N1 C14 1.477(5) . ?
C15 C20 1.396(5) . ?
C15 C14 1.530(5) . ?
C15 C16 1.389(6) . ?
C21 C14 1.519(5) . ?
C21 C22 1.388(5) . ?
C21 C26 1.392(5) . ?
C1 C6 1.405(6) . ?
C1 C2 1.391(6) . ?
C20 H20 0.9300 . ?
C20 C19 1.390(6) . ?
C7 C12 1.391(6) . ?
C7 C8 1.380(6) . ?
C14 H14 0.9800 . ?
C16 H16 0.9300 . ?
C16 C17 1.389(6) . ?
C23 H23 0.9300 . ?
C23 C22 1.390(6) . ?
C23 C24 1.382(6) . ?
C22 H22 0.9300 . ?
C26 H26 0.9300 . ?
C26 C25 1.381(6) . ?
C12 H12 0.9300 . ?
C12 C11 1.382(6) . ?
C31 H31A 0.9600 . ?
C31 H31B 0.9600 . ?
C31 H31C 0.9600 . ?
C6 H6 0.9300 . ?
C6 C5 1.377(6) . ?
C29 H29A 0.9700 . ?
C29 H29B 0.9700 . ?
C29 C30 1.490(6) . ?
C18 H18 0.9300 . ?
C18 C17 1.387(6) . ?
C18 C19 1.367(6) . ?
C17 H17 0.9300 . ?
C19 H19 0.9300 . ?
C8 H8 0.9300 . ?
C8 C9 1.376(6) . ?
C27 H27A 0.9600 . ?
C27 H27B 0.9600 . ?
C27 H27C 0.9600 . ?
C24 H24 0.9300 . ?
C24 C25 1.389(6) . ?
C5 H5 0.9300 . ?
C5 C4 1.378(7) . ?
C10 C11 1.380(6) . ?
C10 C9 1.384(6) . ?
C10 C13 1.507(6) . ?
C11 H11 0.9300 . ?
C25 H25 0.9300 . ?
C2 H2 0.9300 . ?
C2 C3 1.400(6) . ?
C32 H32A 0.9600 . ?
C32 H32B 0.9600 . ?
C32 H32C 0.9600 . ?
C30 H30A 0.9700 . ?
C30 H30B 0.9700 . ?
C28 H28A 0.9600 . ?
C28 H28B 0.9600 . ?
C28 H28C 0.9600 . ?
C3 H3 0.9300 . ?
C3 C4 1.385(7) . ?
C9 H9 0.9300 . ?
C4 H4 0.9300 . ?
C13 H13A 0.9600 . ?
C13 H13B 0.9600 . ?
C13 H13C 0.9600 . ?

loop_
_exptl_oxdiff_crystal_face_indexfrac_h
_exptl_oxdiff_crystal_face_indexfrac_k
_exptl_oxdiff_crystal_face_indexfrac_l
_exptl_oxdiff_crystal_face_x
_exptl_oxdiff_crystal_face_y
_exptl_oxdiff_crystal_face_z
5.0142 -0.0027 1.9931 0.1857 0.1923 0.1590
-5.0142 0.0027 -1.9931 -0.1857 -0.1923 -0.1590
-1.9587 -1.0035 5.0057 -0.0767 -0.1045 0.3469
1.9587 1.0035 -5.0057 0.0767 0.1045 -0.3469
0.9986 -5.0060 -3.9837 0.5167 -0.6440 0.0227
-0.9986 5.0060 3.9837 -0.5167 0.6440 -0.0227

loop_
_smtbx_masks_void_nr
_smtbx_masks_void_average_x
_smtbx_masks_void_average_y
_smtbx_masks_void_average_z
_smtbx_masks_void_volume
_smtbx_masks_void_count_electrons
_smtbx_masks_void_content
1 0.000 -0.364 0.250 259.3 50.4 ?
2 0.000 0.364 0.750 259.3 50.4 ?
3 0.500 0.136 0.250 259.3 50.4 ?
4 0.500 -0.136 0.750 259.3 50.4 ?
